data_4079551
loop_
_publ_author_name
'Sato, Tetsuo'
'Hirose, Yoichi'
'Yoshioka, Daisuke'
'Oi, Shuichi'

_publ_section_title
;
 N-Heterocyclic Carbenes with aN-2,4-Dinitrophenyl Substituent: Comparison
 with PPh3and IPr
;
_journal_issue 19
_journal_name_full Organometallics
_journal_page_first 6995
_journal_paper_doi 10.1021/om300814f
_journal_volume 31
_journal_year 2012
_chemical_formula_sum 'C18 H20 Cl N4 O4 Rh'
_chemical_formula_weight 494.74
_chemical_name_systematic
;
 ?
;
_space_group_IT_number 14
_symmetry_cell_setting monoclinic
_symmetry_space_group_name_Hall '-P 2ybc'
_symmetry_space_group_name_H-M 'P 1 21/c 1'
_atom_sites_solution_hydrogens geom
_atom_sites_solution_primary direct
_atom_sites_solution_secondary difmap
_audit_creation_method SHELXL-97
_cell_angle_alpha 90.00
_cell_angle_beta 93.124(2)
_cell_angle_gamma 90.00
_cell_formula_units_Z 4
_cell_length_a 11.1268(16)
_cell_length_b 12.8969(18)
_cell_length_c 13.3256(19)
_cell_measurement_reflns_used 7717
_cell_measurement_temperature 100(2)
_cell_measurement_theta_max 28.12
_cell_measurement_theta_min 2.42
_cell_volume 1909.4(5)
_computing_cell_refinement 'Bruker SAINT'
_computing_data_collection 'Bruker APEX2'
_computing_data_reduction 'Bruker SAINT'
_computing_molecular_graphics 'Yadokari-XG 2009 (Wakita Nemoto et al., 2009)'
_computing_publication_material 'Yadokari-XG 2009 (Wakita,Nemoto et al., 2009)'
_computing_structure_refinement 'SHELXL-97 (Sheldrick, 1997)'
_computing_structure_solution SHELXS-97
_diffrn_ambient_temperature 100(2)
_diffrn_detector_area_resol_mean 8.333
_diffrn_measured_fraction_theta_full 0.960
_diffrn_measured_fraction_theta_max 0.960
_diffrn_measurement_device_type 'Bruker APEX-II CCD'
_diffrn_measurement_method 'phi and omega scans'
_diffrn_radiation_monochromator 'Bruker Helios multilayered confocal mirror'
_diffrn_radiation_source 'Bruker TXS fine-focus rotating anode'
_diffrn_radiation_type MoK\a
_diffrn_radiation_wavelength 0.71073
_diffrn_reflns_av_R_equivalents 0.0241
_diffrn_reflns_av_sigmaI/netI 0.0253
_diffrn_reflns_limit_h_max 14
_diffrn_reflns_limit_h_min -10
_diffrn_reflns_limit_k_max 15
_diffrn_reflns_limit_k_min -16
_diffrn_reflns_limit_l_max 17
_diffrn_reflns_limit_l_min -17
_diffrn_reflns_number 10161
_diffrn_reflns_theta_full 27.49
_diffrn_reflns_theta_max 27.49
_diffrn_reflns_theta_min 1.83
_exptl_absorpt_coefficient_mu 1.068
_exptl_absorpt_correction_T_max 0.9008
_exptl_absorpt_correction_T_min 0.7390
_exptl_absorpt_correction_type empirical
_exptl_absorpt_process_details SADABS
_exptl_crystal_colour brown
_exptl_crystal_density_diffrn 1.721
_exptl_crystal_density_method 'not measured'
_exptl_crystal_description prism
_exptl_crystal_F_000 1000
_exptl_crystal_size_max 0.20
_exptl_crystal_size_mid 0.15
_exptl_crystal_size_min 0.10
_refine_diff_density_max 0.732
_refine_diff_density_min -0.530
_refine_diff_density_rms 0.077
_refine_ls_extinction_method none
_refine_ls_goodness_of_fit_ref 1.075
_refine_ls_hydrogen_treatment constr
_refine_ls_matrix_type full
_refine_ls_number_parameters 254
_refine_ls_number_reflns 4216
_refine_ls_number_restraints 0
_refine_ls_restrained_S_all 1.075
_refine_ls_R_factor_all 0.0261
_refine_ls_R_factor_gt 0.0236
_refine_ls_shift/su_max 0.003
_refine_ls_shift/su_mean 0.000
_refine_ls_structure_factor_coef Fsqd
_refine_ls_weighting_details 'calc w=1/[\s^2^(Fo^2^)+(0.0303P)^2^+2.0588P] where P=(Fo^2^+2Fc^2^)/3'
_refine_ls_weighting_scheme calc
_refine_ls_wR_factor_gt 0.0633
_refine_ls_wR_factor_ref 0.0658
_reflns_number_gt 3910
_reflns_number_total 4216
_reflns_threshold_expression >2sigma(I)
_cod_data_source_file om300814f_si_006.cif
_cod_data_source_block ydkr
_cod_original_sg_symbol_H-M 'P 21/c'
_cod_database_code 4079551

loop_
_symmetry_equiv_pos_as_xyz
'x, y, z'
'-x, y+1/2, -z+1/2'
'-x, -y, -z'
'x, -y-1/2, z-1/2'

loop_
_atom_site_label
_atom_site_type_symbol
_atom_site_fract_x
_atom_site_fract_y
_atom_site_fract_z
_atom_site_U_iso_or_equiv
_atom_site_adp_type
_atom_site_occupancy
_atom_site_symmetry_multiplicity
_atom_site_calc_flag
_atom_site_refinement_flags
Rh1 Rh 0.257779(13) 0.188561(11) 1.045381(10) 0.01099(6) Uani 1 1 d .
Cl1 Cl 0.08597(4) 0.18084(4) 1.14550(4) 0.01620(11) Uani 1 1 d .
O1 O 0.34398(13) -0.07072(13) 0.79156(12) 0.0244(3) Uani 1 1 d .
O2 O 0.22564(15) -0.15585(12) 0.68616(12) 0.0266(4) Uani 1 1 d .
O3 O -0.08389(15) 0.08564(13) 0.54614(11) 0.0240(3) Uani 1 1 d .
O4 O -0.19663(14) 0.15838(12) 0.65369(11) 0.0216(3) Uani 1 1 d .
N1 N 0.20042(15) -0.02532(12) 0.95562(12) 0.0129(3) Uani 1 1 d .
N2 N 0.30528(15) -0.03892(12) 1.09410(12) 0.0132(3) Uani 1 1 d .
N3 N 0.24511(16) -0.08853(13) 0.74999(12) 0.0163(3) Uani 1 1 d .
N4 N -0.10630(16) 0.10984(13) 0.63207(12) 0.0164(3) Uani 1 1 d .
C1 C 0.25434(16) 0.03285(15) 1.03169(14) 0.0126(4) Uani 1 1 d .
C2 C 0.28333(18) -0.13907(15) 1.05970(15) 0.0153(4) Uani 1 1 d .
H2 H 0.3100 -0.2014 1.0917 0.018 Uiso 1 1 calc R
C3 C 0.21731(18) -0.13121(15) 0.97288(15) 0.0149(4) Uani 1 1 d .
H3 H 0.1879 -0.1866 0.9314 0.018 Uiso 1 1 calc R
C4 C 0.13116(17) 0.01519(14) 0.87226(14) 0.0125(4) Uani 1 1 d .
C5 C 0.14394(17) -0.02157(14) 0.77459(14) 0.0131(4) Uani 1 1 d .
C6 C 0.06579(18) 0.00681(15) 0.69508(14) 0.0140(4) Uani 1 1 d .
H6 H 0.0724 -0.0217 0.6299 0.017 Uiso 1 1 calc R
C7 C -0.02212(17) 0.07817(15) 0.71440(14) 0.0140(4) Uani 1 1 d .
C8 C -0.03343(18) 0.12161(15) 0.80882(15) 0.0152(4) Uani 1 1 d .
H8 H -0.0922 0.1734 0.8189 0.018 Uiso 1 1 calc R
C9 C 0.04239(18) 0.08810(15) 0.88788(14) 0.0149(4) Uani 1 1 d .
H9 H 0.0337 0.1152 0.9534 0.018 Uiso 1 1 calc R
C10 C 0.3747(2) -0.01515(17) 1.18741(15) 0.0202(4) Uani 1 1 d .
H10 H 0.3687 0.0591 1.2018 0.030 Uiso 1 1 calc R
H10A H 0.4592 -0.0337 1.1804 0.030 Uiso 1 1 calc R
H10B H 0.3427 -0.0549 1.2427 0.030 Uiso 1 1 calc R
C11 C 0.3731(2) 0.20136(16) 0.92518(16) 0.0186(4) Uani 1 1 d .
H11 H 0.3353 0.1408 0.8980 0.022 Uiso 1 1 calc R
C12 C 0.44139(19) 0.19280(15) 1.01641(17) 0.0179(4) Uani 1 1 d .
H12 H 0.4486 0.1254 1.0449 0.021 Uiso 1 1 calc R
C13 C 0.5047(2) 0.2799(2) 1.0740(2) 0.0356(6) Uani 1 1 d .
H13 H 0.5345 0.2531 1.1404 0.043 Uiso 1 1 calc R
H13A H 0.5757 0.3013 1.0373 0.043 Uiso 1 1 calc R
C14 C 0.4286(2) 0.3734(2) 1.0900(2) 0.0361(6) Uani 1 1 d .
H14 H 0.4409 0.4237 1.0354 0.043 Uiso 1 1 calc R
H14A H 0.4562 0.4066 1.1542 0.043 Uiso 1 1 calc R
C15 C 0.29611(19) 0.35054(15) 1.09284(16) 0.0183(4) Uani 1 1 d .
H15 H 0.2636 0.3349 1.1555 0.022 Uiso 1 1 calc R
C16 C 0.2207(2) 0.35165(15) 1.00761(16) 0.0187(4) Uani 1 1 d .
H16 H 0.1378 0.3382 1.0157 0.022 Uiso 1 1 calc R
C17 C 0.2583(3) 0.3724(2) 0.90239(18) 0.0354(6) Uani 1 1 d .
H17 H 0.1868 0.3651 0.8554 0.042 Uiso 1 1 calc R
H17A H 0.2859 0.4452 0.8987 0.042 Uiso 1 1 calc R
C18 C 0.3563(3) 0.30283(19) 0.86727(19) 0.0332(6) Uani 1 1 d .
H18 H 0.4332 0.3415 0.8722 0.040 Uiso 1 1 calc R
H18A H 0.3384 0.2863 0.7955 0.040 Uiso 1 1 calc R

loop_
_atom_site_aniso_label
_atom_site_aniso_U_11
_atom_site_aniso_U_22
_atom_site_aniso_U_33
_atom_site_aniso_U_23
_atom_site_aniso_U_13
_atom_site_aniso_U_12
Rh1 0.01286(9) 0.00924(9) 0.01099(9) -0.00137(5) 0.00158(6) 0.00045(5)
Cl1 0.0174(2) 0.0156(2) 0.0161(2) -0.00193(16) 0.00564(18) -0.00088(17)
O1 0.0162(7) 0.0300(8) 0.0272(8) -0.0042(7) 0.0020(6) 0.0028(7)
O2 0.0338(9) 0.0210(8) 0.0249(8) -0.0111(6) 0.0019(7) 0.0058(7)
O3 0.0285(8) 0.0297(8) 0.0136(7) 0.0000(6) -0.0021(6) -0.0001(7)
O4 0.0187(7) 0.0209(7) 0.0250(8) 0.0060(6) -0.0009(6) 0.0028(6)
N1 0.0151(8) 0.0105(7) 0.0130(7) -0.0012(6) 0.0000(6) 0.0004(6)
N2 0.0150(8) 0.0129(8) 0.0117(7) 0.0005(6) 0.0009(6) 0.0008(6)
N3 0.0198(8) 0.0148(8) 0.0146(8) 0.0003(6) 0.0040(7) 0.0020(7)
N4 0.0174(8) 0.0153(8) 0.0162(8) 0.0030(6) -0.0010(7) -0.0029(7)
C1 0.0121(8) 0.0138(9) 0.0122(8) -0.0011(7) 0.0028(7) 0.0004(7)
C2 0.0174(9) 0.0109(9) 0.0181(9) 0.0013(7) 0.0047(7) 0.0016(8)
C3 0.0185(9) 0.0099(8) 0.0166(9) -0.0010(7) 0.0031(7) 0.0002(8)
C4 0.0137(9) 0.0110(8) 0.0127(8) -0.0002(7) 0.0010(7) -0.0015(7)
C5 0.0147(9) 0.0104(8) 0.0144(9) -0.0012(7) 0.0028(7) -0.0013(7)
C6 0.0169(9) 0.0124(8) 0.0129(9) -0.0005(7) 0.0021(7) -0.0029(8)
C7 0.0155(9) 0.0126(8) 0.0138(8) 0.0032(7) -0.0009(7) -0.0026(7)
C8 0.0158(9) 0.0133(9) 0.0168(9) 0.0006(7) 0.0032(7) 0.0016(7)
C9 0.0168(9) 0.0139(9) 0.0141(9) -0.0027(7) 0.0027(7) -0.0006(8)
C10 0.0250(11) 0.0214(10) 0.0138(9) 0.0001(8) -0.0040(8) 0.0018(9)
C11 0.0208(10) 0.0171(9) 0.0187(10) 0.0003(8) 0.0086(8) 0.0009(8)
C12 0.0137(9) 0.0154(9) 0.0248(11) -0.0016(8) 0.0037(8) 0.0004(7)
C13 0.0178(11) 0.0297(13) 0.0588(17) -0.0199(13) -0.0015(11) -0.0007(10)
C14 0.0233(12) 0.0280(12) 0.0572(17) -0.0227(12) 0.0046(11) -0.0053(10)
C15 0.0221(10) 0.0108(9) 0.0224(10) -0.0057(8) 0.0054(8) -0.0003(8)
C16 0.0257(11) 0.0105(9) 0.0205(10) 0.0011(8) 0.0058(8) 0.0031(8)
C17 0.0600(18) 0.0237(11) 0.0238(11) 0.0072(10) 0.0146(12) 0.0111(12)
C18 0.0453(16) 0.0305(13) 0.0255(12) 0.0112(10) 0.0171(11) 0.0121(11)

loop_
_atom_type_symbol
_atom_type_description
_atom_type_scat_dispersion_real
_atom_type_scat_dispersion_imag
_atom_type_scat_source
C C 0.0033 0.0016 'International Tables Vol C Tables 4.2.6.8 and 6.1.1.4'
H H 0.0000 0.0000 'International Tables Vol C Tables 4.2.6.8 and 6.1.1.4'
Cl Cl 0.1484 0.1585 'International Tables Vol C Tables 4.2.6.8 and 6.1.1.4'
N N 0.0061 0.0033 'International Tables Vol C Tables 4.2.6.8 and 6.1.1.4'
O O 0.0106 0.0060 'International Tables Vol C Tables 4.2.6.8 and 6.1.1.4'
Rh Rh -1.1178 0.9187 'International Tables Vol C Tables 4.2.6.8 and 6.1.1.4'

loop_
_geom_angle_atom_site_label_1
_geom_angle_atom_site_label_2
_geom_angle_atom_site_label_3
_geom_angle
C1 Rh1 C12 91.33(7)
C1 Rh1 C11 91.06(8)
C12 Rh1 C11 38.89(9)
C1 Rh1 C16 158.50(8)
C12 Rh1 C16 96.05(8)
C11 Rh1 C16 82.29(8)
C1 Rh1 C15 165.11(8)
C12 Rh1 C15 81.60(8)
C11 Rh1 C15 91.56(8)
C16 Rh1 C15 36.29(8)
C1 Rh1 Cl1 89.84(5)
C12 Rh1 Cl1 156.70(6)
C11 Rh1 Cl1 164.35(7)
C16 Rh1 Cl1 91.25(6)
C15 Rh1 Cl1 91.57(6)
C1 N1 C3 111.32(16)
C1 N1 C4 125.07(16)
C3 N1 C4 123.54(16)
C1 N2 C2 112.00(16)
C1 N2 C10 124.48(17)
C2 N2 C10 123.51(17)
O1 N3 O2 124.48(18)
O1 N3 C5 117.92(16)
O2 N3 C5 117.53(17)
O3 N4 O4 123.93(18)
O3 N4 C7 118.40(17)
O4 N4 C7 117.66(16)
N2 C1 N1 103.44(16)
N2 C1 Rh1 128.50(14)
N1 C1 Rh1 128.06(14)
C3 C2 N2 107.04(17)
C3 C2 H2 126.5
N2 C2 H2 126.5
C2 C3 N1 106.20(17)
C2 C3 H3 126.9
N1 C3 H3 126.9
C9 C4 C5 118.57(18)
C9 C4 N1 119.57(17)
C5 C4 N1 121.71(17)
C6 C5 C4 122.09(18)
C6 C5 N3 116.22(16)
C4 C5 N3 121.62(17)
C7 C6 C5 117.19(17)
C7 C6 H6 121.4
C5 C6 H6 121.4
C6 C7 C8 122.61(18)
C6 C7 N4 118.62(17)
C8 C7 N4 118.77(17)
C9 C8 C7 118.84(18)
C9 C8 H8 120.6
C7 C8 H8 120.6
C8 C9 C4 120.49(18)
C8 C9 H9 119.8
C4 C9 H9 119.8
N2 C10 H10 109.5
N2 C10 H10A 109.5
H10 C10 H10A 109.5
N2 C10 H10B 109.5
H10 C10 H10B 109.5
H10A C10 H10B 109.5
C12 C11 C18 123.5(2)
C12 C11 Rh1 70.09(12)
C18 C11 Rh1 112.83(14)
C12 C11 H11 118.3
C18 C11 H11 118.3
Rh1 C11 H11 87.1
C11 C12 C13 126.6(2)
C11 C12 Rh1 71.02(12)
C13 C12 Rh1 110.91(15)
C11 C12 H12 116.7
C13 C12 H12 116.7
Rh1 C12 H12 88.0
C14 C13 C12 114.8(2)
C14 C13 H13 108.6
C12 C13 H13 108.6
C14 C13 H13A 108.6
C12 C13 H13A 108.6
H13 C13 H13A 107.5
C13 C14 C15 114.1(2)
C13 C14 H14 108.7
C15 C14 H14 108.7
C13 C14 H14A 108.7
C15 C14 H14A 108.7
H14 C14 H14A 107.6
C16 C15 C14 122.1(2)
C16 C15 Rh1 71.03(11)
C14 C15 Rh1 110.53(14)
C16 C15 H15 118.9
C14 C15 H15 118.9
Rh1 C15 H15 88.5
C15 C16 C17 125.6(2)
C15 C16 Rh1 72.67(11)
C17 C16 Rh1 108.95(14)
C15 C16 H16 117.2
C17 C16 H16 117.2
Rh1 C16 H16 88.3
C18 C17 C16 115.2(2)
C18 C17 H17 108.5
C16 C17 H17 108.5
C18 C17 H17A 108.5
C16 C17 H17A 108.5
H17 C17 H17A 107.5
C17 C18 C11 115.12(19)
C17 C18 H18 108.5
C11 C18 H18 108.5
C17 C18 H18A 108.5
C11 C18 H18A 108.5
H18 C18 H18A 107.5

loop_
_geom_bond_atom_site_label_1
_geom_bond_atom_site_label_2
_geom_bond_distance
Rh1 C1 2.017(2)
Rh1 C12 2.100(2)
Rh1 C11 2.113(2)
Rh1 C16 2.197(2)
Rh1 C15 2.217(2)
Rh1 Cl1 2.3922(6)
O1 N3 1.226(2)
O2 N3 1.226(2)
O3 N4 1.225(2)
O4 N4 1.232(2)
N1 C1 1.373(2)
N1 C3 1.396(2)
N1 C4 1.417(2)
N2 C1 1.348(2)
N2 C2 1.388(2)
N2 C10 1.460(2)
N3 C5 1.470(2)
N4 C7 1.461(2)
C2 C3 1.340(3)
C2 H2 0.9500
C3 H3 0.9500
C4 C9 1.388(3)
C4 C5 1.400(3)
C5 C6 1.383(3)
C6 C7 1.378(3)
C6 H6 0.9500
C7 C8 1.389(3)
C8 C9 1.383(3)
C8 H8 0.9500
C9 H9 0.9500
C10 H10 0.9800
C10 H10A 0.9800
C10 H10B 0.9800
C11 C12 1.403(3)
C11 C18 1.525(3)
C11 H11 0.9500
C12 C13 1.513(3)
C12 H12 0.9500
C13 C14 1.496(3)
C13 H13 0.9900
C13 H13A 0.9900
C14 C15 1.506(3)
C14 H14 0.9900
C14 H14A 0.9900
C15 C16 1.375(3)
C15 H15 0.9500
C16 C17 1.509(3)
C16 H16 0.9500
C17 C18 1.507(4)
C17 H17 0.9900
C17 H17A 0.9900
C18 H18 0.9900
C18 H18A 0.9900

loop_
_geom_torsion_atom_site_label_1
_geom_torsion_atom_site_label_2
_geom_torsion_atom_site_label_3
_geom_torsion_atom_site_label_4
_geom_torsion
C2 N2 C1 N1 -0.7(2)
C10 N2 C1 N1 179.72(17)
C2 N2 C1 Rh1 179.92(13)
C10 N2 C1 Rh1 0.4(3)
C3 N1 C1 N2 0.9(2)
C4 N1 C1 N2 177.93(17)
C3 N1 C1 Rh1 -179.79(14)
C4 N1 C1 Rh1 -2.7(3)
C12 Rh1 C1 N2 70.32(18)
C11 Rh1 C1 N2 109.22(18)
C16 Rh1 C1 N2 -179.40(18)
C15 Rh1 C1 N2 9.1(4)
Cl1 Rh1 C1 N2 -86.41(17)
C12 Rh1 C1 N1 -108.87(17)
C11 Rh1 C1 N1 -69.97(17)
C16 Rh1 C1 N1 1.4(3)
C15 Rh1 C1 N1 -170.1(2)
Cl1 Rh1 C1 N1 94.40(16)
C1 N2 C2 C3 0.3(2)
C10 N2 C2 C3 179.89(18)
N2 C2 C3 N1 0.2(2)
C1 N1 C3 C2 -0.7(2)
C4 N1 C3 C2 -177.81(17)
C1 N1 C4 C9 -47.7(3)
C3 N1 C4 C9 129.0(2)
C1 N1 C4 C5 136.78(19)
C3 N1 C4 C5 -46.5(3)
C9 C4 C5 C6 -4.7(3)
N1 C4 C5 C6 170.82(17)
C9 C4 C5 N3 172.16(17)
N1 C4 C5 N3 -12.3(3)
O1 N3 C5 C6 139.29(19)
O2 N3 C5 C6 -37.9(2)
O1 N3 C5 C4 -37.8(3)
O2 N3 C5 C4 145.10(19)
C4 C5 C6 C7 3.7(3)
N3 C5 C6 C7 -173.32(17)
C5 C6 C7 C8 0.4(3)
C5 C6 C7 N4 -179.96(16)
O3 N4 C7 C6 -12.0(3)
O4 N4 C7 C6 167.10(17)
O3 N4 C7 C8 167.61(18)
O4 N4 C7 C8 -13.3(3)
C6 C7 C8 C9 -3.5(3)
N4 C7 C8 C9 176.93(17)
C7 C8 C9 C4 2.4(3)
C5 C4 C9 C8 1.5(3)
N1 C4 C9 C8 -174.11(17)
C1 Rh1 C11 C12 -90.80(12)
C16 Rh1 C11 C12 109.72(13)
C15 Rh1 C11 C12 74.54(12)
Cl1 Rh1 C11 C12 176.01(16)
C1 Rh1 C11 C18 150.25(18)
C12 Rh1 C11 C18 -118.9(2)
C16 Rh1 C11 C18 -9.22(18)
C15 Rh1 C11 C18 -44.40(19)
Cl1 Rh1 C11 C18 57.1(3)
C18 C11 C12 C13 2.4(3)
Rh1 C11 C12 C13 -102.4(2)
C18 C11 C12 Rh1 104.8(2)
C1 Rh1 C12 C11 90.05(12)
C16 Rh1 C12 C11 -69.72(13)
C15 Rh1 C12 C11 -103.12(13)
Cl1 Rh1 C12 C11 -177.28(11)
C1 Rh1 C12 C13 -146.98(18)
C11 Rh1 C12 C13 123.0(2)
C16 Rh1 C12 C13 53.25(18)
C15 Rh1 C12 C13 19.86(18)
Cl1 Rh1 C12 C13 -54.3(2)
C11 C12 C13 C14 49.4(4)
Rh1 C12 C13 C14 -32.0(3)
C12 C13 C14 C15 27.7(4)
C13 C14 C15 C16 -89.9(3)
C13 C14 C15 Rh1 -9.9(3)
C1 Rh1 C15 C16 174.8(3)
C12 Rh1 C15 C16 112.40(14)
C11 Rh1 C15 C16 74.69(14)
Cl1 Rh1 C15 C16 -89.97(13)
C1 Rh1 C15 C14 56.6(4)
C12 Rh1 C15 C14 -5.76(18)
C11 Rh1 C15 C14 -43.47(18)
C16 Rh1 C15 C14 -118.2(2)
Cl1 Rh1 C15 C14 151.87(17)
C14 C15 C16 C17 1.6(3)
Rh1 C15 C16 C17 -101.2(2)
C14 C15 C16 Rh1 102.83(19)
C1 Rh1 C16 C15 -176.32(18)
C12 Rh1 C16 C15 -66.89(14)
C11 Rh1 C16 C15 -103.35(14)
Cl1 Rh1 C16 C15 90.95(13)
C1 Rh1 C16 C17 -53.8(3)
C12 Rh1 C16 C17 55.60(19)
C11 Rh1 C16 C17 19.14(19)
C15 Rh1 C16 C17 122.5(2)
Cl1 Rh1 C16 C17 -146.56(18)
C15 C16 C17 C18 55.5(3)
Rh1 C16 C17 C18 -26.3(3)
C16 C17 C18 C11 20.0(4)
C12 C11 C18 C17 -83.2(3)
Rh1 C11 C18 C17 -2.7(3)
